data_2234706
loop_
_publ_author_name
'Tong, Shao-Wei'
'Li, Shi-Jie'
'Song, Wen-Dong'
'Miao, Dong-Liang'
'An, Jing-Bo'

_publ_section_title
;
 <i>catena</i>-Poly[(<i>trans</i>-diaquacadmium)-bis{\m-5-[4-(1<i>H</i>-imidazol-1-yl)phenyl]tetrazol-1-ido}]
;
_journal_coeditor_code KP2399
_journal_issue 5
_journal_name_full 'Acta Crystallographica Section E'
_journal_page_first m585
_journal_page_last m586
_journal_paper_doi 10.1107/S1600536812014626
_journal_volume 68
_journal_year 2012
_chemical_formula_iupac '[Cd (C10 H7 N6)2 (H2 O)2]'
_chemical_formula_moiety 'C20 H18 Cd N12 O2'
_chemical_formula_sum 'C20 H18 Cd N12 O2'
_chemical_formula_weight 570.86
_chemical_name_systematic
;
<i>catena</i>-Poly[(<i>trans</i>-diaquacadmium)-bis{\m-
5-[4-(1<i>H</i>-imidazol-1-yl)phenyl]tetrazol-1-ido}]
;
_space_group_IT_number 2
_symmetry_cell_setting triclinic
_symmetry_space_group_name_Hall '-P 1'
_symmetry_space_group_name_H-M 'P -1'
_atom_sites_solution_hydrogens geom
_atom_sites_solution_primary direct
_atom_sites_solution_secondary difmap
_audit_creation_method SHELXL-97
_cell_angle_alpha 102.7620(10)
_cell_angle_beta 97.4950(10)
_cell_angle_gamma 106.073(2)
_cell_formula_units_Z 1
_cell_length_a 7.6070(6)
_cell_length_b 8.0621(8)
_cell_length_c 9.1509(9)
_cell_measurement_reflns_used 1702
_cell_measurement_temperature 298(2)
_cell_measurement_theta_max 25.93
_cell_measurement_theta_min 2.449
_cell_volume 514.84(8)
_computing_cell_refinement 'SAINT (Bruker, 2007)'
_computing_data_collection 'SMART (Bruker, 2007)'
_computing_data_reduction 'SAINT (Bruker, 2007)'
_computing_molecular_graphics 'SHELXTL (Sheldrick, 2008)'
_computing_publication_material 'SHELXTL (Sheldrick, 2008)'
_computing_structure_refinement 'SHELXL97 (Sheldrick, 2008)'
_computing_structure_solution 'SHELXS97 (Sheldrick, 2008)'
_diffrn_ambient_temperature 298(2)
_diffrn_measured_fraction_theta_full 0.978
_diffrn_measured_fraction_theta_max 0.978
_diffrn_measurement_device_type 'Bruker SMART 1000 CCD area-detector'
_diffrn_measurement_method '\f and \w scans'
_diffrn_radiation_monochromator graphite
_diffrn_radiation_source 'fine-focus sealed tube'
_diffrn_radiation_type MoK\a
_diffrn_radiation_wavelength 0.71073
_diffrn_reflns_av_R_equivalents 0.0148
_diffrn_reflns_av_sigmaI/netI 0.0301
_diffrn_reflns_limit_h_max 9
_diffrn_reflns_limit_h_min -5
_diffrn_reflns_limit_k_max 8
_diffrn_reflns_limit_k_min -9
_diffrn_reflns_limit_l_max 8
_diffrn_reflns_limit_l_min -10
_diffrn_reflns_number 2591
_diffrn_reflns_theta_full 24.99
_diffrn_reflns_theta_max 24.99
_diffrn_reflns_theta_min 2.33
_diffrn_standards_number 0
_exptl_absorpt_coefficient_mu 1.111
_exptl_absorpt_correction_T_max 0.8510
_exptl_absorpt_correction_T_min 0.7921
_exptl_absorpt_correction_type multi-scan
_exptl_absorpt_process_details '(SADABS; Bruker, 2007)'
_exptl_crystal_colour colourless
_exptl_crystal_density_diffrn 1.841
_exptl_crystal_density_method 'not measured'
_exptl_crystal_description block
_exptl_crystal_F_000 286
_exptl_crystal_size_max 0.22
_exptl_crystal_size_mid 0.21
_exptl_crystal_size_min 0.15
_refine_diff_density_max 0.480
_refine_diff_density_min -0.621
_refine_ls_extinction_method none
_refine_ls_goodness_of_fit_ref 1.136
_refine_ls_hydrogen_treatment constr
_refine_ls_matrix_type full
_refine_ls_number_parameters 160
_refine_ls_number_reflns 1768
_refine_ls_number_restraints 3
_refine_ls_restrained_S_all 1.191
_refine_ls_R_factor_all 0.0278
_refine_ls_R_factor_gt 0.0265
_refine_ls_shift/su_max 0.000
_refine_ls_shift/su_mean 0.000
_refine_ls_structure_factor_coef Fsqd
_refine_ls_weighting_details 'calc w=1/[\s^2^(Fo^2^)+(0.0345P)^2^+0.1705P] where P=(Fo^2^+2Fc^2^)/3'
_refine_ls_weighting_scheme calc
_refine_ls_wR_factor_gt 0.0640
_refine_ls_wR_factor_ref 0.0650
_reflns_number_gt 1708
_reflns_number_total 1768
_reflns_threshold_expression I>2\s(I)
_cod_data_source_file kp2399.cif
_cod_data_source_block I
_cod_database_code 2234706
_cod_database_fobs_code 2234706

loop_
_symmetry_equiv_pos_as_xyz
'x, y, z'
'-x, -y, -z'

loop_
_atom_site_type_symbol
_atom_site_label
_atom_site_fract_x
_atom_site_fract_y
_atom_site_fract_z
_atom_site_U_iso_or_equiv
_atom_site_adp_type
_atom_site_calc_flag
_atom_site_refinement_flags
_atom_site_occupancy
_atom_site_symmetry_multiplicity
Cd Cd1 0.5000 0.5000 0.5000 0.02370(13) Uani d S 1 2
N N1 0.2660(3) 0.6294(3) 0.4304(3) 0.0252(6) Uani d . 1 1
N N2 0.3282(3) 0.8094(3) 0.4926(3) 0.0280(6) Uani d . 1 1
N N3 0.2042(3) 0.8776(3) 0.4406(3) 0.0278(6) Uani d . 1 1
N N4 0.0567(3) 0.7454(3) 0.3421(3) 0.0274(6) Uani d . 1 1
N N5 0.3041(3) 0.1036(3) 0.0476(3) 0.0218(5) Uani d . 1 1
N N6 0.4348(3) 0.3262(3) 0.2564(3) 0.0242(5) Uani d . 1 1
O O1W 0.6896(3) 0.7364(3) 0.4031(3) 0.0297(5) Uani d D 1 1
H H2W 0.7079 0.8454 0.4492 0.045 Uiso d RD 1 1
H H1W 0.7919 0.7268 0.3806 0.045 Uiso d RD 1 1
C C1 0.0999(4) 0.5951(4) 0.3384(3) 0.0215(6) Uani d . 1 1
C C2 -0.0149(4) 0.4151(4) 0.2423(3) 0.0214(6) Uani d . 1 1
C C3 0.0003(4) 0.2630(4) 0.2830(4) 0.0258(7) Uani d . 1 1
H H3 0.0763 0.2756 0.3757 0.031 Uiso calc R 1 1
C C4 -0.0950(4) 0.0934(4) 0.1889(3) 0.0259(7) Uani d . 1 1
H H4 -0.0818 -0.0071 0.2173 0.031 Uiso calc R 1 1
C C5 -0.2105(4) 0.0742(4) 0.0518(3) 0.0207(6) Uani d . 1 1
C C6 -0.2325(4) 0.2233(4) 0.0103(4) 0.0284(7) Uani d . 1 1
H H6 -0.3123 0.2100 -0.0806 0.034 Uiso calc R 1 1
C C7 -0.1346(4) 0.3928(4) 0.1053(4) 0.0284(7) Uani d . 1 1
H H7 -0.1489 0.4931 0.0773 0.034 Uiso calc R 1 1
C C8 0.3743(4) 0.1495(4) 0.2001(3) 0.0241(6) Uani d . 1 1
H H8 0.3793 0.0683 0.2573 0.029 Uiso calc R 1 1
C C9 0.4018(4) 0.3952(4) 0.1350(4) 0.0272(7) Uani d . 1 1
H H9 0.4304 0.5167 0.1406 0.033 Uiso calc R 1 1
C C10 0.3218(4) 0.2606(4) 0.0065(4) 0.0272(7) Uani d . 1 1
H H10 0.2857 0.2717 -0.0910 0.033 Uiso calc R 1 1

loop_
_atom_site_aniso_label
_atom_site_aniso_U_11
_atom_site_aniso_U_22
_atom_site_aniso_U_33
_atom_site_aniso_U_12
_atom_site_aniso_U_13
_atom_site_aniso_U_23
Cd1 0.02649(19) 0.02043(18) 0.02061(19) 0.00771(13) -0.00038(12) 0.00108(12)
N1 0.0254(14) 0.0177(12) 0.0279(14) 0.0069(10) -0.0013(11) 0.0009(11)
N2 0.0273(14) 0.0175(12) 0.0335(15) 0.0036(11) 0.0016(11) 0.0025(11)
N3 0.0287(14) 0.0188(13) 0.0337(15) 0.0072(11) 0.0035(11) 0.0043(11)
N4 0.0273(14) 0.0208(13) 0.0311(15) 0.0078(11) 0.0007(11) 0.0040(11)
N5 0.0237(13) 0.0185(12) 0.0198(13) 0.0049(10) 0.0007(10) 0.0026(10)
N6 0.0262(13) 0.0199(12) 0.0237(14) 0.0065(10) 0.0030(10) 0.0028(10)
O1W 0.0283(11) 0.0214(11) 0.0388(13) 0.0080(9) 0.0079(10) 0.0061(10)
C1 0.0202(14) 0.0209(14) 0.0228(16) 0.0075(12) 0.0042(12) 0.0039(12)
C2 0.0183(14) 0.0210(14) 0.0234(16) 0.0061(11) 0.0045(12) 0.0028(12)
C3 0.0248(16) 0.0256(16) 0.0215(16) 0.0034(12) -0.0035(12) 0.0058(13)
C4 0.0295(16) 0.0213(15) 0.0241(16) 0.0037(12) 0.0004(13) 0.0084(13)
C5 0.0216(15) 0.0183(14) 0.0203(15) 0.0060(11) 0.0038(12) 0.0020(12)
C6 0.0288(17) 0.0259(16) 0.0246(17) 0.0085(13) -0.0067(13) 0.0024(13)
C7 0.0315(17) 0.0214(15) 0.0312(18) 0.0124(13) -0.0035(13) 0.0052(13)
C8 0.0288(16) 0.0217(15) 0.0206(16) 0.0072(12) 0.0010(12) 0.0066(12)
C9 0.0359(17) 0.0188(15) 0.0265(17) 0.0064(13) 0.0050(13) 0.0093(13)
C10 0.0383(18) 0.0202(15) 0.0213(16) 0.0067(13) 0.0001(13) 0.0087(13)

loop_
_atom_type_symbol
_atom_type_description
_atom_type_scat_dispersion_real
_atom_type_scat_dispersion_imag
_atom_type_scat_source
C C 0.0033 0.0016 'International Tables Vol C Tables 4.2.6.8 and 6.1.1.4'
H H 0.0000 0.0000 'International Tables Vol C Tables 4.2.6.8 and 6.1.1.4'
N N 0.0061 0.0033 'International Tables Vol C Tables 4.2.6.8 and 6.1.1.4'
O O 0.0106 0.0060 'International Tables Vol C Tables 4.2.6.8 and 6.1.1.4'
Cd Cd -0.8075 1.2024 'International Tables Vol C Tables 4.2.6.8 and 6.1.1.4'

loop_
_geom_angle_atom_site_label_1
_geom_angle_atom_site_label_2
_geom_angle_atom_site_label_3
_geom_angle_site_symmetry_1
_geom_angle_site_symmetry_3
_geom_angle
N6 Cd1 N6 . 2_666 180.0000(10)
N6 Cd1 N1 . . 89.45(8)
N6 Cd1 N1 2_666 . 90.55(8)
N6 Cd1 N1 . 2_666 90.55(8)
N6 Cd1 N1 2_666 2_666 89.45(8)
N1 Cd1 N1 . 2_666 180.0000(10)
N6 Cd1 O1W . 2_666 94.50(8)
N6 Cd1 O1W 2_666 2_666 85.50(8)
N1 Cd1 O1W . 2_666 98.76(8)
N1 Cd1 O1W 2_666 2_666 81.24(8)
N6 Cd1 O1W . . 85.50(8)
N6 Cd1 O1W 2_666 . 94.50(8)
N1 Cd1 O1W . . 81.24(8)
N1 Cd1 O1W 2_666 . 98.76(8)
O1W Cd1 O1W 2_666 . 180.00(7)
C1 N1 N2 . . 105.4(2)
C1 N1 Cd1 . . 143.60(19)
N2 N1 Cd1 . . 110.51(17)
N3 N2 N1 . . 108.8(2)
N2 N3 N4 . . 110.0(2)
C1 N4 N3 . . 104.6(2)
C8 N5 C10 . . 106.9(2)
C8 N5 C5 . 2 127.3(2)
C10 N5 C5 . 2 125.5(2)
C8 N6 C9 . . 106.0(2)
C8 N6 Cd1 . . 131.1(2)
C9 N6 Cd1 . . 120.68(19)
Cd1 O1W H2W . . 118.8
Cd1 O1W H1W . . 117.9
H2W O1W H1W . . 108.2
N4 C1 N1 . . 111.2(2)
N4 C1 C2 . . 125.0(2)
N1 C1 C2 . . 123.8(2)
C3 C2 C7 . . 118.3(3)
C3 C2 C1 . . 120.5(3)
C7 C2 C1 . . 121.2(3)
C4 C3 C2 . . 121.4(3)
C4 C3 H3 . . 119.3
C2 C3 H3 . . 119.3
C3 C4 C5 . . 119.4(3)
C3 C4 H4 . . 120.3
C5 C4 H4 . . 120.3
C6 C5 C4 . . 120.4(3)
C6 C5 N5 . 2 120.9(3)
C4 C5 N5 . 2 118.7(2)
C5 C6 C7 . . 119.5(3)
C5 C6 H6 . . 120.3
C7 C6 H6 . . 120.3
C6 C7 C2 . . 120.9(3)
C6 C7 H7 . . 119.5
C2 C7 H7 . . 119.5
N6 C8 N5 . . 110.7(3)
N6 C8 H8 . . 124.7
N5 C8 H8 . . 124.7
C10 C9 N6 . . 109.8(3)
C10 C9 H9 . . 125.1
N6 C9 H9 . . 125.1
C9 C10 N5 . . 106.6(3)
C9 C10 H10 . . 126.7
N5 C10 H10 . . 126.7

loop_
_geom_bond_atom_site_label_1
_geom_bond_atom_site_label_2
_geom_bond_site_symmetry_2
_geom_bond_distance
_geom_bond_publ_flag
Cd1 N6 . 2.264(2) y
Cd1 N6 2_666 2.264(2) ?
Cd1 N1 . 2.385(2) y
Cd1 N1 2_666 2.385(2) ?
Cd1 O1W 2_666 2.461(2) ?
Cd1 O1W . 2.461(2) y
N1 C1 . 1.345(4) ?
N1 N2 . 1.356(3) ?
N2 N3 . 1.306(4) ?
N3 N4 . 1.363(3) ?
N4 C1 . 1.335(4) ?
N5 C8 . 1.356(4) ?
N5 C10 . 1.375(4) ?
N5 C5 2 1.442(3) ?
N6 C8 . 1.326(4) ?
N6 C9 . 1.373(4) ?
O1W H2W . 0.8500 ?
O1W H1W . 0.8500 ?
C1 C2 . 1.475(4) ?
C2 C3 . 1.387(4) ?
C2 C7 . 1.395(4) ?
C3 C4 . 1.380(4) ?
C3 H3 . 0.9300 ?
C4 C5 . 1.387(4) ?
C4 H4 . 0.9300 ?
C5 C6 . 1.383(4) ?
C5 N5 2 1.442(3) ?
C6 C7 . 1.386(4) ?
C6 H6 . 0.9300 ?
C7 H7 . 0.9300 ?
C8 H8 . 0.9300 ?
C9 C10 . 1.347(4) ?
C9 H9 . 0.9300 ?
C10 H10 . 0.9300 ?

loop_
_geom_hbond_atom_site_label_D
_geom_hbond_atom_site_label_H
_geom_hbond_atom_site_label_A
_geom_hbond_site_symmetry_A
_geom_hbond_distance_DH
_geom_hbond_distance_HA
_geom_hbond_distance_DA
_geom_hbond_angle_DHA
O1W H1W N4 1_655 0.85 2.06 2.903(3) 171.2
O1W H2W N3 2_676 0.85 2.11 2.953(3) 171.2

loop_
_geom_torsion_atom_site_label_1
_geom_torsion_atom_site_label_2
_geom_torsion_atom_site_label_3
_geom_torsion_atom_site_label_4
_geom_torsion_site_symmetry_1
_geom_torsion_site_symmetry_4
_geom_torsion
N6 Cd1 N1 C1 . . 32.7(4)
N6 Cd1 N1 C1 2_666 . -147.3(4)
N1 Cd1 N1 C1 2_666 . 14E1(10)
O1W Cd1 N1 C1 2_666 . -61.8(4)
O1W Cd1 N1 C1 . . 118.2(4)
N6 Cd1 N1 N2 . . -136.9(2)
N6 Cd1 N1 N2 2_666 . 43.1(2)
N1 Cd1 N1 N2 2_666 . -3E1(10)
O1W Cd1 N1 N2 2_666 . 128.65(19)
O1W Cd1 N1 N2 . . -51.35(19)
C1 N1 N2 N3 . . 0.4(3)
Cd1 N1 N2 N3 . . 174.02(19)
N1 N2 N3 N4 . . -0.2(3)
N2 N3 N4 C1 . . -0.1(3)
N6 Cd1 N6 C8 2_666 . -6E1(10)
N1 Cd1 N6 C8 . . -119.3(3)
N1 Cd1 N6 C8 2_666 . 60.7(3)
O1W Cd1 N6 C8 2_666 . -20.6(3)
O1W Cd1 N6 C8 . . 159.4(3)
N6 Cd1 N6 C9 2_666 . 10E1(10)
N1 Cd1 N6 C9 . . 41.1(2)
N1 Cd1 N6 C9 2_666 . -138.9(2)
O1W Cd1 N6 C9 2_666 . 139.9(2)
O1W Cd1 N6 C9 . . -40.1(2)
N3 N4 C1 N1 . . 0.3(3)
N3 N4 C1 C2 . . -177.6(3)
N2 N1 C1 N4 . . -0.5(3)
Cd1 N1 C1 N4 . . -170.3(2)
N2 N1 C1 C2 . . 177.5(3)
Cd1 N1 C1 C2 . . 7.6(5)
N4 C1 C2 C3 . . -156.3(3)
N1 C1 C2 C3 . . 26.0(4)
N4 C1 C2 C7 . . 26.6(5)
N1 C1 C2 C7 . . -151.0(3)
C7 C2 C3 C4 . . 2.2(5)
C1 C2 C3 C4 . . -175.0(3)
C2 C3 C4 C5 . . -0.9(5)
C3 C4 C5 C6 . . -0.9(5)
C3 C4 C5 N5 . 2 177.9(3)
C4 C5 C6 C7 . . 1.5(5)
N5 C5 C6 C7 2 . -177.3(3)
C5 C6 C7 C2 . . -0.3(5)
C3 C2 C7 C6 . . -1.5(5)
C1 C2 C7 C6 . . 175.6(3)
C9 N6 C8 N5 . . 0.0(3)
Cd1 N6 C8 N5 . . 162.55(19)
C10 N5 C8 N6 . . 0.0(3)
C5 N5 C8 N6 2 . -174.1(2)
C8 N6 C9 C10 . . 0.0(3)
Cd1 N6 C9 C10 . . -164.8(2)
N6 C9 C10 N5 . . 0.0(4)
C8 N5 C10 C9 . . 0.0(3)
C5 N5 C10 C9 2 . 174.3(3)
